data_7152488
loop_
_publ_author_name
'Hashimoto, Yoshimitsu'
'Takada, Akiomi'
'Takikawa, Hiroshi'
'Suzuki, Keisuke'

_publ_section_title
;
 Synthesis of isoxazoles en route to semi-aromatized polyketides:
 dehydrogenation of benzonitrile oxide-para-quinone acetal cycloadducts.
;
_journal_issue 30
_journal_name_full 'Organic &amp; biomolecular chemistry'
_journal_page_first 6003
_journal_page_last 6009
_journal_paper_doi 10.1039/c2ob25423a
_journal_volume 10
_journal_year 2012
_chemical_formula_moiety 'C13 H15 N O4'
_chemical_formula_sum 'C13 H15 N O4'
_chemical_formula_weight 249.26
_chemical_name_systematic
;
?
;
_space_group_IT_number 2
_symmetry_cell_setting triclinic
_symmetry_space_group_name_Hall '-P 1'
_symmetry_space_group_name_H-M 'P -1'
_atom_sites_solution_hydrogens geom
_atom_sites_solution_primary direct
_atom_sites_solution_secondary difmap
_audit_creation_method SHELXL-97
_cell_angle_alpha 111.922(4)
_cell_angle_beta 90.897(4)
_cell_angle_gamma 96.504(4)
_cell_formula_units_Z 2
_cell_length_a 6.8683(12)
_cell_length_b 9.2342(15)
_cell_length_c 10.5078(19)
_cell_measurement_reflns_used 5877
_cell_measurement_temperature 168(2)
_cell_measurement_theta_max 27.46
_cell_measurement_theta_min 3.54
_cell_volume 613.06(18)
_computing_cell_refinement 'PROCESS-AUTO (Rigaku, 1998)'
_computing_data_collection 'PROCESS-AUTO (Rigaku, 1998)'
_computing_data_reduction 'PROCESS-AUTO (Rigaku, 1998)'
_computing_molecular_graphics 'ORTEP-3 (Farrugia, 2008)'
_computing_publication_material 'SHELXL-97 (Sheldrick, 1997)'
_computing_structure_refinement 'SHELXL-97 (Sheldrick, 1997)'
_computing_structure_solution 'SIR-2004 (Burla, 2005)'
_diffrn_ambient_temperature 168(2)
_diffrn_measured_fraction_theta_full 0.988
_diffrn_measured_fraction_theta_max 0.988
_diffrn_measurement_device_type 'Rigaku R-AXIS RAPID IP Area Detector System'
_diffrn_measurement_method '\w scans'
_diffrn_radiation_monochromator graphite
_diffrn_radiation_source 'rotating anode X-ray tube'
_diffrn_radiation_type MoK\a
_diffrn_radiation_wavelength 0.71075
_diffrn_reflns_av_R_equivalents 0.0248
_diffrn_reflns_av_sigmaI/netI 0.0290
_diffrn_reflns_limit_h_max 8
_diffrn_reflns_limit_h_min -8
_diffrn_reflns_limit_k_max 11
_diffrn_reflns_limit_k_min -11
_diffrn_reflns_limit_l_max 13
_diffrn_reflns_limit_l_min -13
_diffrn_reflns_number 5877
_diffrn_reflns_theta_full 27.46
_diffrn_reflns_theta_max 27.46
_diffrn_reflns_theta_min 3.54
_diffrn_standards_number 3
_exptl_absorpt_coefficient_mu 0.101
_exptl_absorpt_correction_T_max 0.9900
_exptl_absorpt_correction_T_min 0.9656
_exptl_absorpt_correction_type multi-scan
_exptl_absorpt_process_details 'absorption was corrected by ABSCOR'
_exptl_crystal_colour colorless
_exptl_crystal_density_diffrn 1.350
_exptl_crystal_density_method 'not measured'
_exptl_crystal_description block
_exptl_crystal_F_000 264
_exptl_crystal_size_max 0.35
_exptl_crystal_size_mid 0.30
_exptl_crystal_size_min 0.10
_refine_diff_density_max 0.364
_refine_diff_density_min -0.187
_refine_diff_density_rms 0.057
_refine_ls_extinction_method none
_refine_ls_goodness_of_fit_ref 1.114
_refine_ls_hydrogen_treatment constr
_refine_ls_matrix_type full
_refine_ls_number_parameters 163
_refine_ls_number_reflns 2771
_refine_ls_number_restraints 0
_refine_ls_restrained_S_all 1.114
_refine_ls_R_factor_all 0.0528
_refine_ls_R_factor_gt 0.0436
_refine_ls_shift/su_max 0.000
_refine_ls_shift/su_mean 0.000
_refine_ls_structure_factor_coef Fsqd
_refine_ls_weighting_details 'calc w=1/[\s^2^(Fo^2^)+(0.0851P)^2^+0.0154P] where P=(Fo^2^+2Fc^2^)/3'
_refine_ls_weighting_scheme calc
_refine_ls_wR_factor_gt 0.1227
_refine_ls_wR_factor_ref 0.1339
_reflns_number_gt 2189
_reflns_number_total 2771
_reflns_threshold_expression >2sigma(I)
_cod_data_source_file c2ob25423a.txt
_cod_data_source_block shelxl_9a
_cod_database_code 7152488

loop_
_symmetry_equiv_pos_as_xyz
'x, y, z'
'-x, -y, -z'

loop_
_atom_site_label
_atom_site_type_symbol
_atom_site_fract_x
_atom_site_fract_y
_atom_site_fract_z
_atom_site_U_iso_or_equiv
_atom_site_adp_type
_atom_site_occupancy
_atom_site_symmetry_multiplicity
_atom_site_calc_flag
_atom_site_refinement_flags
O1 O 0.77451(15) 0.18201(10) 0.90728(9) 0.0298(2) Uani 1 1 d .
O2 O 0.88556(17) 0.61881(14) 0.68805(11) 0.0451(3) Uani 1 1 d .
O3 O 0.60611(17) 0.72739(12) 0.77502(10) 0.0392(3) Uani 1 1 d .
O4 O 0.76855(14) 0.70485(9) 1.22945(8) 0.0296(2) Uani 1 1 d .
N1 N 0.7288(2) 0.17715(13) 0.58095(12) 0.0385(3) Uani 1 1 d .
C1 C 0.76438(17) 0.33833(13) 0.94135(12) 0.0215(3) Uani 1 1 d .
C2 C 0.74158(17) 0.38433(13) 0.82850(12) 0.0208(3) Uani 1 1 d .
C3 C 0.72531(17) 0.54184(13) 0.85258(12) 0.0203(3) Uani 1 1 d .
C4 C 0.73234(17) 0.65203(13) 0.98576(12) 0.0215(3) Uani 1 1 d .
H4 H 0.7199 0.7588 1.0020 0.026 Uiso 1 1 calc R
C5 C 0.75785(17) 0.60487(14) 1.09550(12) 0.0218(3) Uani 1 1 d .
C6 C 0.77383(17) 0.44825(14) 1.07399(12) 0.0225(3) Uani 1 1 d .
H6 H 0.7910 0.4177 1.1499 0.027 Uiso 1 1 calc R
C7 C 0.73536(19) 0.26860(13) 0.69153(13) 0.0253(3) Uani 1 1 d .
C8 C 0.70030(19) 0.59198(13) 0.73287(12) 0.0248(3) Uani 1 1 d .
H8 H 0.6183 0.5057 0.6567 0.030 Uiso 1 1 calc R
C9 C 0.8683(3) 0.6604(3) 0.5686(2) 0.0636(6) Uani 1 1 d .
H9A H 0.7947 0.5712 0.4920 0.076 Uiso 1 1 calc R
H9B H 1.0007 0.6825 0.5389 0.076 Uiso 1 1 calc R
C10 C 0.7628(3) 0.80361(19) 0.60288(18) 0.0551(5) Uani 1 1 d .
H10A H 0.8453 0.8966 0.6700 0.066 Uiso 1 1 calc R
H10B H 0.7379 0.8247 0.5187 0.066 Uiso 1 1 calc R
C11 C 0.5737(3) 0.77575(19) 0.66194(16) 0.0495(5) Uani 1 1 d .
H11A H 0.5110 0.8735 0.6942 0.059 Uiso 1 1 calc R
H11B H 0.4840 0.6931 0.5901 0.059 Uiso 1 1 calc R
C12 C 0.7796(2) 0.12600(15) 1.01710(15) 0.0336(3) Uani 1 1 d .
H12A H 0.8951 0.1804 1.0797 0.040 Uiso 1 1 calc R
H12B H 0.7870 0.0125 0.9794 0.040 Uiso 1 1 calc R
H12C H 0.6604 0.1467 1.0674 0.040 Uiso 1 1 calc R
C13 C 0.7590(3) 0.86778(15) 1.25597(14) 0.0369(3) Uani 1 1 d .
H13A H 0.8683 0.9082 1.2146 0.044 Uiso 1 1 calc R
H13B H 0.7679 0.9276 1.3554 0.044 Uiso 1 1 calc R
H13C H 0.6344 0.8789 1.2161 0.044 Uiso 1 1 calc R

loop_
_atom_site_aniso_label
_atom_site_aniso_U_11
_atom_site_aniso_U_22
_atom_site_aniso_U_33
_atom_site_aniso_U_23
_atom_site_aniso_U_13
_atom_site_aniso_U_12
O1 0.0428(6) 0.0208(4) 0.0288(5) 0.0120(4) 0.0042(4) 0.0064(4)
O2 0.0424(6) 0.0696(7) 0.0450(6) 0.0418(6) 0.0200(5) 0.0207(5)
O3 0.0573(7) 0.0408(6) 0.0318(5) 0.0213(4) 0.0103(5) 0.0278(5)
O4 0.0440(6) 0.0239(4) 0.0189(4) 0.0053(3) 0.0024(4) 0.0058(4)
N1 0.0563(8) 0.0287(6) 0.0275(6) 0.0063(4) 0.0036(5) 0.0082(5)
C1 0.0198(6) 0.0205(5) 0.0266(6) 0.0112(4) 0.0035(4) 0.0039(4)
C2 0.0202(6) 0.0207(5) 0.0211(6) 0.0077(4) 0.0023(4) 0.0021(4)
C3 0.0180(6) 0.0220(5) 0.0223(6) 0.0100(4) 0.0016(4) 0.0028(4)
C4 0.0222(6) 0.0190(5) 0.0232(6) 0.0075(4) 0.0009(4) 0.0039(4)
C5 0.0187(6) 0.0258(6) 0.0202(6) 0.0080(4) 0.0027(4) 0.0025(4)
C6 0.0216(6) 0.0271(6) 0.0226(6) 0.0135(5) 0.0025(4) 0.0030(4)
C7 0.0301(7) 0.0217(5) 0.0258(6) 0.0105(5) 0.0027(5) 0.0040(5)
C8 0.0325(7) 0.0204(5) 0.0214(6) 0.0078(4) -0.0006(5) 0.0038(5)
C9 0.0809(14) 0.0891(14) 0.0518(11) 0.0546(10) 0.0325(10) 0.0330(11)
C10 0.0938(15) 0.0429(9) 0.0389(8) 0.0287(7) 0.0017(9) 0.0038(9)
C11 0.0816(13) 0.0435(8) 0.0355(8) 0.0227(7) 0.0011(8) 0.0291(8)
C12 0.0453(8) 0.0255(6) 0.0367(7) 0.0187(5) 0.0058(6) 0.0070(5)
C13 0.0587(10) 0.0247(6) 0.0241(6) 0.0054(5) 0.0067(6) 0.0050(6)

loop_
_atom_type_symbol
_atom_type_description
_atom_type_scat_dispersion_real
_atom_type_scat_dispersion_imag
_atom_type_scat_source
C C 0.0033 0.0016 'International Tables Vol C Tables 4.2.6.8 and 6.1.1.4'
H H 0.0000 0.0000 'International Tables Vol C Tables 4.2.6.8 and 6.1.1.4'
O O 0.0106 0.0060 'International Tables Vol C Tables 4.2.6.8 and 6.1.1.4'
N N 0.0061 0.0033 'International Tables Vol C Tables 4.2.6.8 and 6.1.1.4'

loop_
_geom_angle_atom_site_label_1
_geom_angle_atom_site_label_2
_geom_angle_atom_site_label_3
_geom_angle
C1 O1 C12 117.41(9)
C8 O2 C9 110.03(12)
C8 O3 C11 110.67(10)
C5 O4 C13 117.00(9)
O1 C1 C6 124.78(11)
O1 C1 C2 114.91(10)
C6 C1 C2 120.31(10)
C3 C2 C1 119.36(10)
C3 C2 C7 121.27(10)
C1 C2 C7 119.37(10)
C4 C3 C2 120.39(10)
C4 C3 C8 119.85(10)
C2 C3 C8 119.76(10)
C3 C4 C5 119.38(10)
C3 C4 H4 120.3
C5 C4 H4 120.3
O4 C5 C4 123.53(10)
O4 C5 C6 115.23(10)
C4 C5 C6 121.24(10)
C1 C6 C5 119.29(11)
C1 C6 H6 120.4
C5 C6 H6 120.4
N1 C7 C2 178.96(13)
O2 C8 O3 111.66(11)
O2 C8 C3 108.00(10)
O3 C8 C3 109.11(9)
O2 C8 H8 109.3
O3 C8 H8 109.3
C3 C8 H8 109.3
O2 C9 C10 109.92(14)
O2 C9 H9A 109.7
C10 C9 H9A 109.7
O2 C9 H9B 109.7
C10 C9 H9B 109.7
H9A C9 H9B 108.2
C11 C10 C9 109.30(14)
C11 C10 H10A 109.8
C9 C10 H10A 109.8
C11 C10 H10B 109.8
C9 C10 H10B 109.8
H10A C10 H10B 108.3
O3 C11 C10 110.35(14)
O3 C11 H11A 109.6
C10 C11 H11A 109.6
O3 C11 H11B 109.6
C10 C11 H11B 109.6
H11A C11 H11B 108.1
O1 C12 H12A 109.5
O1 C12 H12B 109.5
H12A C12 H12B 109.5
O1 C12 H12C 109.5
H12A C12 H12C 109.5
H12B C12 H12C 109.5
O4 C13 H13A 109.5
O4 C13 H13B 109.5
H13A C13 H13B 109.5
O4 C13 H13C 109.5
H13A C13 H13C 109.5
H13B C13 H13C 109.5

loop_
_geom_bond_atom_site_label_1
_geom_bond_atom_site_label_2
_geom_bond_distance
O1 C1 1.3617(14)
O1 C12 1.4315(15)
O2 C8 1.3917(17)
O2 C9 1.4500(18)
O3 C8 1.3989(14)
O3 C11 1.4392(16)
O4 C5 1.3601(13)
O4 C13 1.4336(15)
N1 C7 1.1499(17)
C1 C6 1.3794(16)
C1 C2 1.4130(16)
C2 C3 1.3981(16)
C2 C7 1.4334(16)
C3 C4 1.3855(16)
C3 C8 1.5074(16)
C4 C5 1.3914(16)
C4 H4 0.9500
C5 C6 1.3954(16)
C6 H6 0.9500
C8 H8 1.0000
C9 C10 1.508(3)
C9 H9A 0.9900
C9 H9B 0.9900
C10 C11 1.486(3)
C10 H10A 0.9900
C10 H10B 0.9900
C11 H11A 0.9900
C11 H11B 0.9900
C12 H12A 0.9800
C12 H12B 0.9800
C12 H12C 0.9800
C13 H13A 0.9800
C13 H13B 0.9800
C13 H13C 0.9800

loop_
_geom_torsion_atom_site_label_1
_geom_torsion_atom_site_label_2
_geom_torsion_atom_site_label_3
_geom_torsion_atom_site_label_4
_geom_torsion
C12 O1 C1 C6 5.21(18)
C12 O1 C1 C2 -174.46(11)
O1 C1 C2 C3 178.60(10)
C6 C1 C2 C3 -1.09(17)
O1 C1 C2 C7 -1.33(16)
C6 C1 C2 C7 178.98(11)
C1 C2 C3 C4 0.29(17)
C7 C2 C3 C4 -179.78(11)
C1 C2 C3 C8 -179.81(10)
C7 C2 C3 C8 0.13(18)
C2 C3 C4 C5 0.68(17)
C8 C3 C4 C5 -179.23(11)
C13 O4 C5 C4 -2.09(18)
C13 O4 C5 C6 178.07(11)
C3 C4 C5 O4 179.29(11)
C3 C4 C5 C6 -0.88(18)
O1 C1 C6 C5 -178.76(11)
C2 C1 C6 C5 0.89(18)
O4 C5 C6 C1 179.93(10)
C4 C5 C6 C1 0.09(18)
C3 C2 C7 N1 -24(8)
C1 C2 C7 N1 156(8)
C9 O2 C8 O3 -62.69(16)
C9 O2 C8 C3 177.35(12)
C11 O3 C8 O2 62.64(16)
C11 O3 C8 C3 -178.06(12)
C4 C3 C8 O2 96.32(13)
C2 C3 C8 O2 -83.59(13)
C4 C3 C8 O3 -25.24(15)
C2 C3 C8 O3 154.86(11)
C8 O2 C9 C10 57.6(2)
O2 C9 C10 C11 -53.1(2)
C8 O3 C11 C10 -57.42(17)
C9 C10 C11 O3 52.93(19)
